data_1568649
loop_
_publ_author_name
'Lapointe, S&#xe9;bastien'
'Duari, Prakash'
'Gessner, Viktoria H.'

_publ_section_title
;
 Probing the donor strength of yldiide ligands: synthesis, structure and
 reactivity of rhodium complexes with a PC<sub>ylide</sub>N pincer ligand.
;
_journal_issue 14
_journal_name_full 'Chemical science'
_journal_page_first 3816
_journal_page_last 3825
_journal_paper_doi 10.1039/d2sc06759e
_journal_volume 14
_journal_year 2023
_chemical_formula_sum 'C55 H65 Cl N2 O P3 Rh'
_chemical_formula_weight 1001.36
_space_group_crystal_system triclinic
_space_group_IT_number 2
_space_group_name_Hall '-P 1'
_space_group_name_H-M_alt 'P -1'
_atom_sites_solution_hydrogens mixed
_audit_creation_method SHELXL-2018/3
_audit_update_record
;
2022-11-19 deposited with the CCDC.	2023-03-13 downloaded from the CCDC.
;
_cell_angle_alpha 105.0020(10)
_cell_angle_beta 95.7050(10)
_cell_angle_gamma 98.0360(10)
_cell_formula_units_Z 2
_cell_length_a 11.69260(10)
_cell_length_b 14.4062(2)
_cell_length_c 16.2053(2)
_cell_measurement_reflns_used 42800
_cell_measurement_temperature 100(2)
_cell_measurement_theta_max 30.6720
_cell_measurement_theta_min 2.4030
_cell_volume 2584.42(6)
_computing_cell_refinement 'CrysAlisPro 1.171.40.20a (Rigaku OD, 2018)'
_computing_data_collection 'CrysAlisPro 1.171.40.20a (Rigaku OD, 2018)'
_computing_data_reduction 'CrysAlisPro 1.171.40.20a (Rigaku OD, 2018)'
_computing_molecular_graphics 'SHELXLE-2019 (Sheldrick, 2019)'
_computing_structure_refinement 'SHELXL-2018/3 (Sheldrick, 2018)'
_computing_structure_solution 'SHELXT-2018/2 (Sheldrick, 2018)'
_diffrn_ambient_temperature 100(2)
_diffrn_detector 'CCD plate'
_diffrn_detector_type HyPix
_diffrn_measured_fraction_theta_full 0.999
_diffrn_measured_fraction_theta_max 0.896
_diffrn_measurement_device 'four-circle diffractometer'
_diffrn_measurement_device_type 'XtaLAB Synergy, Dualflex, HyPix'
_diffrn_measurement_method '\w scans'
_diffrn_orient_matrix_type 'CrysAlisPro convention (1999,Acta A55,543-557)'
_diffrn_radiation_type MoK\a
_diffrn_radiation_wavelength 0.71073
_diffrn_reflns_av_R_equivalents 0.0365
_diffrn_reflns_av_unetI/netI 0.0279
_diffrn_reflns_Laue_measured_fraction_full 0.999
_diffrn_reflns_Laue_measured_fraction_max 0.896
_diffrn_reflns_limit_h_max 16
_diffrn_reflns_limit_h_min -16
_diffrn_reflns_limit_k_max 20
_diffrn_reflns_limit_k_min -20
_diffrn_reflns_limit_l_max 22
_diffrn_reflns_limit_l_min -22
_diffrn_reflns_number 77778
_diffrn_reflns_point_group_measured_fraction_full 0.999
_diffrn_reflns_point_group_measured_fraction_max 0.896
_diffrn_reflns_theta_full 25.242
_diffrn_reflns_theta_max 30.588
_diffrn_reflns_theta_min 2.240
_diffrn_source 'micro-focus sealed X-ray tube'
_diffrn_source_type 'PhotonJet (Mo) X-ray Source'
_exptl_absorpt_coefficient_mu 0.514
_exptl_absorpt_correction_T_max 1.000
_exptl_absorpt_correction_T_min 0.771
_exptl_absorpt_correction_type gaussian
_exptl_absorpt_process_details
;
CrysAlisPro 1.171.40.20a (Rigaku Oxford Diffraction, 2018)
Numerical absorption correction based on gaussian integration over
			a multifaceted crystal model
Empirical absorption correction using spherical harmonics,
 implemented in SCALE3 ABSPACK scaling algorithm.
;
_exptl_crystal_colour orange
_exptl_crystal_density_diffrn 1.287
_exptl_crystal_description plate
_exptl_crystal_F_000 1048
_exptl_crystal_size_max 0.211
_exptl_crystal_size_mid 0.183
_exptl_crystal_size_min 0.103
_refine_diff_density_max 0.769
_refine_diff_density_min -0.282
_refine_diff_density_rms 0.070
_refine_ls_extinction_method none
_refine_ls_goodness_of_fit_ref 1.035
_refine_ls_hydrogen_treatment mixed
_refine_ls_matrix_type full
_refine_ls_number_parameters 675
_refine_ls_number_reflns 14248
_refine_ls_number_restraints 6
_refine_ls_restrained_S_all 1.035
_refine_ls_R_factor_all 0.0421
_refine_ls_R_factor_gt 0.0319
_refine_ls_shift/su_max 0.001
_refine_ls_shift/su_mean 0.000
_refine_ls_structure_factor_coef Fsqd
_refine_ls_weighting_details 'w=1/[\s^2^(Fo^2^)+(0.0461P)^2^+0.9766P] where P=(Fo^2^+2Fc^2^)/3'
_refine_ls_weighting_scheme calc
_refine_ls_wR_factor_gt 0.0798
_refine_ls_wR_factor_ref 0.0844
_reflns_Friedel_coverage 0.000
_reflns_number_gt 11948
_reflns_number_total 14248
_reflns_threshold_expression 'I > 2\s(I)'
_cod_data_source_file d2sc06759e2.cif
_cod_data_source_block SL-198
_cod_depositor_comments 'Adding full bibliography for 1568644--1568653.cif.'
_cod_original_cell_volume 2584.42(5)
_cod_database_code 1568649
_shelx_shelxl_version_number 2018/3
_shelx_space_group_comment
;
The symmetry employed for this shelxl refinement is uniquely defined
by the following loop, which should always be used as a source of
symmetry information in preference to the above space-group names.
They are only intended as comments.
;
_shelx_estimated_absorpt_t_min 0.552
_shelx_estimated_absorpt_t_max 0.748

loop_
_space_group_symop_operation_xyz
'x, y, z'
'-x, -y, -z'

loop_
_atom_site_label
_atom_site_type_symbol
_atom_site_fract_x
_atom_site_fract_y
_atom_site_fract_z
_atom_site_U_iso_or_equiv
_atom_site_adp_type
_atom_site_occupancy
_atom_site_site_symmetry_order
_atom_site_calc_flag
_atom_site_refinement_flags_posn
_atom_site_refinement_flags_adp
_atom_site_refinement_flags_occupancy
_atom_site_disorder_assembly
_atom_site_disorder_group
Rh1 Rh 0.53949(2) 0.59764(2) 0.28127(2) 0.02003(4) Uani 1 1 d . . . . .
Cl1 Cl 0.33750(3) 0.54427(3) 0.22882(3) 0.02688(9) Uani 1 1 d . . . . .
P1 P 0.53774(3) 0.74957(3) 0.29903(2) 0.02041(8) Uani 1 1 d . . . . .
P2 P 0.76925(3) 0.70865(3) 0.27550(2) 0.01900(8) Uani 1 1 d . . . . .
P3 P 0.72109(3) 0.50180(3) 0.30602(2) 0.01998(8) Uani 1 1 d . . . . .
N1 N 0.67979(11) 0.79086(10) 0.28034(8) 0.0210(3) Uani 1 1 d . . . . .
N2 N 0.59378(12) 0.45845(10) 0.25375(9) 0.0230(3) Uani 1 1 d . . . . .
C1 C 0.71855(13) 0.62955(12) 0.33326(10) 0.0204(3) Uani 1 1 d . . . . .
C2 C 0.52581(14) 0.83272(12) 0.40519(10) 0.0217(3) Uani 1 1 d . . . . .
H2 H 0.531100 0.900996 0.400462 0.026 Uiso 1 1 calc R U . . .
C3 C 0.62124(17) 0.82909(15) 0.47531(10) 0.0321(4) Uani 1 1 d . . . . .
H3A H 0.698299 0.854348 0.461869 0.038 Uiso 1 1 calc R U . . .
H3B H 0.620563 0.760515 0.476058 0.038 Uiso 1 1 calc R U . . .
C4 C 0.60365(18) 0.88979(17) 0.56464(11) 0.0383(5) Uani 1 1 d . . . . .
H4A H 0.665825 0.885064 0.608768 0.046 Uiso 1 1 calc R U . . .
H4B H 0.609272 0.959169 0.565226 0.046 Uiso 1 1 calc R U . . .
C5 C 0.4845(2) 0.85324(17) 0.58650(13) 0.0460(6) Uani 1 1 d . . . . .
H5A H 0.481472 0.785676 0.590849 0.055 Uiso 1 1 calc R U . . .
H5B H 0.473086 0.894787 0.643112 0.055 Uiso 1 1 calc R U . . .
C6 C 0.38810(18) 0.85552(16) 0.51820(13) 0.0408(5) Uani 1 1 d . . . . .
H6A H 0.385024 0.924139 0.519272 0.049 Uiso 1 1 calc R U . . .
H6B H 0.312462 0.827047 0.531573 0.049 Uiso 1 1 calc R U . . .
C7 C 0.40574(17) 0.79887(15) 0.42760(13) 0.0393(5) Uani 1 1 d . . . . .
H7A H 0.396838 0.728509 0.423978 0.047 Uiso 1 1 calc R U . . .
H7B H 0.344562 0.807385 0.384692 0.047 Uiso 1 1 calc R U . . .
C14 C 0.71636(14) 0.88175(12) 0.26093(10) 0.0220(3) Uani 1 1 d . . . . .
C15 C 0.73066(15) 0.88226(13) 0.17678(10) 0.0271(3) Uani 1 1 d . . . . .
H15 H 0.715253 0.822784 0.131973 0.032 Uiso 1 1 calc R U . . .
C16 C 0.76726(16) 0.96921(14) 0.15834(11) 0.0303(4) Uani 1 1 d . . . . .
H16 H 0.777415 0.968304 0.100716 0.036 Uiso 1 1 calc R U . . .
C17 C 0.78966(15) 1.05813(13) 0.22194(12) 0.0287(4) Uani 1 1 d . . . . .
C18 C 0.77324(15) 1.05670(13) 0.30559(12) 0.0287(4) Uani 1 1 d . . . . .
H18 H 0.786114 1.116432 0.349980 0.034 Uiso 1 1 calc R U . . .
C19 C 0.73848(14) 0.96992(13) 0.32546(10) 0.0250(3) Uani 1 1 d . . . . .
H19 H 0.729731 0.970621 0.383261 0.030 Uiso 1 1 calc R U . . .
C20 C 0.83116(19) 1.15219(15) 0.20092(15) 0.0404(5) Uani 1 1 d . . . . .
H20A H 0.823982 1.207548 0.249007 0.061 Uiso 1 1 calc R U . . .
H20B H 0.783460 1.154626 0.148505 0.061 Uiso 1 1 calc R U . . .
H20C H 0.912985 1.155491 0.191576 0.061 Uiso 1 1 calc R U . . .
C21 C 0.90892(13) 0.78482(12) 0.32637(10) 0.0234(3) Uani 1 1 d . . . . .
C22 C 0.97175(15) 0.84700(14) 0.28688(12) 0.0312(4) Uani 1 1 d . . . . .
H22 H 0.946320 0.844530 0.228697 0.037 Uiso 1 1 calc R U . . .
C23 C 1.07074(17) 0.91223(15) 0.33166(14) 0.0395(5) Uani 1 1 d . . . . .
H23 H 1.112587 0.954130 0.304160 0.047 Uiso 1 1 calc R U . . .
C24 C 1.10816(18) 0.91622(17) 0.41567(15) 0.0464(5) Uani 1 1 d . . . . .
H24 H 1.175720 0.961154 0.446343 0.056 Uiso 1 1 calc R U . . .
C25 C 1.04805(19) 0.85522(19) 0.45571(14) 0.0497(6) Uani 1 1 d . . . . .
H25 H 1.074324 0.858217 0.513884 0.060 Uiso 1 1 calc R U . . .
C26 C 0.94880(16) 0.78914(15) 0.41106(12) 0.0338(4) Uani 1 1 d . . . . .
H26 H 0.908224 0.746806 0.438798 0.041 Uiso 1 1 calc R U . . .
C27 C 0.78546(14) 0.64497(12) 0.16714(10) 0.0218(3) Uani 1 1 d . . . . .
C28 C 0.68561(15) 0.59743(12) 0.10822(10) 0.0235(3) Uani 1 1 d . . . . .
H28 H 0.610453 0.600944 0.125073 0.028 Uiso 1 1 calc R U . . .
C29 C 0.69623(16) 0.54523(13) 0.02532(10) 0.0278(4) Uani 1 1 d . . . . .
H29 H 0.628273 0.513247 -0.014546 0.033 Uiso 1 1 calc R U . . .
C30 C 0.80553(18) 0.53953(13) 0.00041(11) 0.0311(4) Uani 1 1 d . . . . .
H30 H 0.812423 0.504212 -0.056629 0.037 Uiso 1 1 calc R U . . .
C31 C 0.90487(17) 0.58533(14) 0.05865(11) 0.0322(4) Uani 1 1 d . . . . .
H31 H 0.979773 0.580688 0.041625 0.039 Uiso 1 1 calc R U . . .
C32 C 0.89532(15) 0.63803(13) 0.14186(11) 0.0269(3) Uani 1 1 d . . . . .
H32 H 0.963631 0.669353 0.181574 0.032 Uiso 1 1 calc R U . . .
C33 C 0.74624(15) 0.47028(13) 0.40719(10) 0.0254(3) Uani 1 1 d . . . . .
C34 C 0.83288(17) 0.41829(15) 0.42460(12) 0.0338(4) Uani 1 1 d . . . . .
H34 H 0.886246 0.402126 0.384796 0.041 Uiso 1 1 calc R U . . .
C35 C 0.8412(2) 0.38997(16) 0.50063(13) 0.0409(5) Uani 1 1 d . . . . .
H35 H 0.900441 0.354406 0.512495 0.049 Uiso 1 1 calc R U . . .
C36 C 0.76477(19) 0.41299(16) 0.55830(12) 0.0414(5) Uani 1 1 d . . . . .
H36 H 0.771585 0.393827 0.610185 0.050 Uiso 1 1 calc R U . . .
C37 C 0.67810(19) 0.46372(17) 0.54153(12) 0.0425(5) Uani 1 1 d . . . . .
H37 H 0.625006 0.479107 0.581709 0.051 Uiso 1 1 calc R U . . .
C38 C 0.66783(17) 0.49257(15) 0.46615(12) 0.0347(4) Uani 1 1 d . . . . .
H38 H 0.607645 0.527390 0.454658 0.042 Uiso 1 1 calc R U . . .
C39 C 0.83825(13) 0.46458(12) 0.24775(10) 0.0215(3) Uani 1 1 d . . . . .
C40 C 0.95403(15) 0.50408(14) 0.28283(11) 0.0292(4) Uani 1 1 d . . . . .
H40 H 0.971305 0.552205 0.336999 0.035 Uiso 1 1 calc R U . . .
C41 C 1.04409(15) 0.47347(15) 0.23908(12) 0.0335(4) Uani 1 1 d . . . . .
H41 H 1.122855 0.500452 0.263317 0.040 Uiso 1 1 calc R U . . .
C42 C 1.01906(16) 0.40350(14) 0.15999(12) 0.0305(4) Uani 1 1 d . . . . .
H42 H 1.080744 0.381247 0.130677 0.037 Uiso 1 1 calc R U . . .
C43 C 0.90454(16) 0.36606(13) 0.12369(11) 0.0276(3) Uani 1 1 d . . . . .
H43 H 0.887761 0.319437 0.068689 0.033 Uiso 1 1 calc R U . . .
C44 C 0.81354(14) 0.39621(12) 0.16722(10) 0.0231(3) Uani 1 1 d . . . . .
H44 H 0.734879 0.370224 0.142046 0.028 Uiso 1 1 calc R U . . .
C45 C 0.54349(13) 0.36148(12) 0.21121(10) 0.0230(3) Uani 1 1 d . . . . .
C46 C 0.45905(15) 0.34442(14) 0.13879(11) 0.0292(4) Uani 1 1 d . . . . .
H46 H 0.434080 0.397950 0.122514 0.035 Uiso 1 1 calc R U . . .
C47 C 0.41200(17) 0.25030(15) 0.09101(12) 0.0360(4) Uani 1 1 d . . . . .
H47 H 0.354886 0.240196 0.042135 0.043 Uiso 1 1 calc R U . . .
C48 C 0.44595(17) 0.16996(14) 0.11252(12) 0.0342(4) Uani 1 1 d . . . . .
C49 C 0.52746(17) 0.18727(14) 0.18552(12) 0.0329(4) Uani 1 1 d . . . . .
H49 H 0.551047 0.133535 0.202269 0.039 Uiso 1 1 calc R U . . .
C50 C 0.57521(15) 0.28145(13) 0.23454(11) 0.0285(4) Uani 1 1 d . . . . .
H50 H 0.630192 0.291256 0.284580 0.034 Uiso 1 1 calc R U . . .
C51 C 0.3958(2) 0.06755(17) 0.05883(16) 0.0509(6) Uani 1 1 d . . . . .
H51A H 0.439977 0.021661 0.077328 0.076 Uiso 1 1 calc R U . . .
H51B H 0.401013 0.062481 -0.002117 0.076 Uiso 1 1 calc R U . . .
H51C H 0.313916 0.051879 0.066366 0.076 Uiso 1 1 calc R U . . .
H1 H 0.7371(18) 0.6607(15) 0.3942(14) 0.031(5) Uiso 1 1 d . . . . .
C8A C 0.4319(4) 0.7769(3) 0.2215(3) 0.0210(8) Uani 0.705(4) 1 d . . P A 1
H8A H 0.354677 0.748087 0.233734 0.025 Uiso 0.705(4) 1 calc R U P A 1
C9A C 0.4217(2) 0.88381(18) 0.22930(15) 0.0267(6) Uani 0.705(4) 1 d . . P A 1
H9AA H 0.413628 0.917180 0.289517 0.032 Uiso 0.705(4) 1 calc R U P A 1
H9AB H 0.493239 0.917481 0.214500 0.032 Uiso 0.705(4) 1 calc R U P A 1
C10A C 0.3152(3) 0.8892(2) 0.1683(2) 0.0311(7) Uani 0.705(4) 1 d . . P A 1
H10A H 0.243191 0.861056 0.186813 0.037 Uiso 0.705(4) 1 calc R U P A 1
H10B H 0.311619 0.958352 0.171822 0.037 Uiso 0.705(4) 1 calc R U P A 1
C11A C 0.3208(3) 0.8341(2) 0.07525(18) 0.0346(7) Uani 0.705(4) 1 d . . P A 1
H11A H 0.249646 0.836824 0.037971 0.042 Uiso 0.705(4) 1 calc R U P A 1
H11B H 0.389051 0.865625 0.054985 0.042 Uiso 0.705(4) 1 calc R U P A 1
C12A C 0.3306(2) 0.7283(2) 0.06775(16) 0.0296(6) Uani 0.705(4) 1 d . . P A 1
H12A H 0.337495 0.694818 0.007317 0.036 Uiso 0.705(4) 1 calc R U P A 1
H12B H 0.258850 0.695166 0.082849 0.036 Uiso 0.705(4) 1 calc R U P A 1
C13A C 0.4364(7) 0.7204(4) 0.1273(5) 0.0217(11) Uani 0.705(4) 1 d . . P A 1
H13A H 0.508698 0.747208 0.108361 0.026 Uiso 0.705(4) 1 calc R U P A 1
H13B H 0.437834 0.650935 0.123616 0.026 Uiso 0.705(4) 1 calc R U P A 1
C8 C 0.4536(10) 0.8099(6) 0.2259(7) 0.0204(19) Uani 0.295(4) 1 d . . P A 2
H8 H 0.497689 0.876543 0.231998 0.024 Uiso 0.295(4) 1 calc R U P A 2
C9 C 0.3318(5) 0.8181(5) 0.2441(4) 0.0284(14) Uani 0.295(4) 1 d . . P A 2
H9A H 0.334215 0.861279 0.302980 0.034 Uiso 0.295(4) 1 calc R U P A 2
H9B H 0.288830 0.752886 0.241582 0.034 Uiso 0.295(4) 1 calc R U P A 2
C10 C 0.2684(7) 0.8593(7) 0.1786(5) 0.0324(17) Uani 0.295(4) 1 d . . P A 2
H10C H 0.307593 0.926652 0.184601 0.039 Uiso 0.295(4) 1 calc R U P A 2
H10D H 0.187140 0.861643 0.190116 0.039 Uiso 0.295(4) 1 calc R U P A 2
C11 C 0.2677(7) 0.7960(6) 0.0864(4) 0.0358(17) Uani 0.295(4) 1 d . . P A 2
H11C H 0.220619 0.730911 0.078702 0.043 Uiso 0.295(4) 1 calc R U P A 2
H11D H 0.230395 0.826382 0.044929 0.043 Uiso 0.295(4) 1 calc R U P A 2
C12 C 0.3882(6) 0.7842(5) 0.0668(3) 0.0279(15) Uani 0.295(4) 1 d . . P A 2
H12C H 0.432105 0.847911 0.066291 0.034 Uiso 0.295(4) 1 calc R U P A 2
H12D H 0.383331 0.738313 0.008850 0.034 Uiso 0.295(4) 1 calc R U P A 2
C13 C 0.4532(16) 0.7456(9) 0.1337(14) 0.021(3) Uani 0.295(4) 1 d . . P A 2
H13C H 0.534570 0.743991 0.122197 0.025 Uiso 0.295(4) 1 calc R U P A 2
H13D H 0.415397 0.678034 0.128672 0.025 Uiso 0.295(4) 1 calc R U P A 2
C90 C 0.8617(5) 0.7041(4) 0.6414(4) 0.0556(13) Uani 0.734(6) 1 d . . P B 3
H90A H 0.845749 0.661108 0.581560 0.067 Uiso 0.734(6) 1 calc R U P B 3
H90B H 0.923510 0.682899 0.674873 0.067 Uiso 0.734(6) 1 calc R U P B 3
C91 C 0.7530(8) 0.7067(8) 0.6836(7) 0.058(2) Uani 0.734(6) 1 d . . P B 3
H91A H 0.683732 0.700090 0.640714 0.070 Uiso 0.734(6) 1 calc R U P B 3
H91B H 0.740802 0.653552 0.711828 0.070 Uiso 0.734(6) 1 calc R U P B 3
C92 C 0.7738(4) 0.8014(3) 0.7469(3) 0.0622(12) Uani 0.734(6) 1 d . . P B 3
H92A H 0.699718 0.826817 0.752766 0.075 Uiso 0.734(6) 1 calc R U P B 3
H92B H 0.806496 0.795925 0.803806 0.075 Uiso 0.734(6) 1 calc R U P B 3
C93 C 0.8932(5) 0.8098(4) 0.6436(4) 0.0388(12) Uani 0.734(6) 1 d . . P B 3
H93A H 0.978712 0.827950 0.646634 0.047 Uiso 0.734(6) 1 calc R U P B 3
H93B H 0.854859 0.821477 0.590829 0.047 Uiso 0.734(6) 1 calc R U P B 3
O1A O 0.8549(3) 0.8659(2) 0.7173(2) 0.0518(9) Uani 0.734(6) 1 d . . P B 3
O1B O 0.9466(7) 0.7607(6) 0.6189(5) 0.057(3) Uani 0.266(6) 1 d . . P B 4
C90B C 0.8799(18) 0.6748(13) 0.6228(13) 0.067(5) Uani 0.266(6) 1 d . U P B 4
H90C H 0.927613 0.640412 0.654843 0.080 Uiso 0.266(6) 1 calc R U P B 4
H90D H 0.853030 0.631575 0.563695 0.080 Uiso 0.266(6) 1 calc R U P B 4
C91B C 0.771(3) 0.699(2) 0.670(2) 0.075(10) Uani 0.266(6) 1 d . . P B 4
H91C H 0.752863 0.658049 0.708695 0.090 Uiso 0.266(6) 1 calc R U P B 4
H91D H 0.700511 0.694979 0.628672 0.090 Uiso 0.266(6) 1 calc R U P B 4
C92B C 0.8271(12) 0.8114(15) 0.7225(8) 0.074(5) Uani 0.266(6) 1 d . . P B 4
H92C H 0.765872 0.851983 0.734799 0.088 Uiso 0.266(6) 1 calc R U P B 4
H92D H 0.875196 0.814695 0.777334 0.088 Uiso 0.266(6) 1 calc R U P B 4
C93B C 0.898(2) 0.8411(12) 0.6627(15) 0.061(6) Uani 0.266(6) 1 d . . P B 4
H93C H 0.849355 0.863578 0.620609 0.073 Uiso 0.266(6) 1 calc R U P B 4
H93D H 0.960859 0.895807 0.694303 0.073 Uiso 0.266(6) 1 calc R U P B 4

loop_
_atom_site_aniso_label
_atom_site_aniso_U_11
_atom_site_aniso_U_22
_atom_site_aniso_U_33
_atom_site_aniso_U_23
_atom_site_aniso_U_13
_atom_site_aniso_U_12
Rh1 0.01503(6) 0.02782(7) 0.01610(6) 0.00393(4) 0.00427(4) 0.00258(5)
Cl1 0.01542(17) 0.0376(2) 0.02543(19) 0.00623(16) 0.00365(14) 0.00148(15)
P1 0.01603(18) 0.0291(2) 0.01561(17) 0.00370(15) 0.00448(13) 0.00519(15)
P2 0.01562(17) 0.0249(2) 0.01518(17) 0.00280(14) 0.00430(13) 0.00284(15)
P3 0.01603(18) 0.0266(2) 0.01679(17) 0.00583(15) 0.00238(13) 0.00219(15)
N1 0.0173(6) 0.0266(7) 0.0194(6) 0.0046(5) 0.0064(5) 0.0052(5)
N2 0.0188(6) 0.0274(7) 0.0221(6) 0.0066(5) 0.0011(5) 0.0036(5)
C1 0.0170(7) 0.0290(8) 0.0150(7) 0.0040(6) 0.0042(5) 0.0056(6)
C2 0.0206(7) 0.0261(8) 0.0183(7) 0.0039(6) 0.0071(6) 0.0043(6)
C3 0.0342(9) 0.0469(11) 0.0177(7) 0.0057(7) 0.0066(7) 0.0196(8)
C4 0.0444(11) 0.0558(12) 0.0173(8) 0.0052(8) 0.0067(7) 0.0253(10)
C5 0.0739(16) 0.0451(12) 0.0296(10) 0.0129(9) 0.0318(10) 0.0227(11)
C6 0.0362(10) 0.0431(11) 0.0362(10) -0.0036(8) 0.0240(8) -0.0022(9)
C7 0.0326(10) 0.0401(10) 0.0350(10) -0.0070(8) 0.0213(8) -0.0063(8)
C14 0.0179(7) 0.0276(8) 0.0211(7) 0.0062(6) 0.0055(6) 0.0050(6)
C15 0.0286(8) 0.0324(9) 0.0194(7) 0.0055(6) 0.0053(6) 0.0044(7)
C16 0.0305(9) 0.0400(10) 0.0240(8) 0.0138(7) 0.0071(7) 0.0067(8)
C17 0.0215(8) 0.0328(9) 0.0371(9) 0.0156(7) 0.0080(7) 0.0084(7)
C18 0.0241(8) 0.0274(8) 0.0322(9) 0.0027(7) 0.0084(7) 0.0044(7)
C19 0.0215(8) 0.0310(9) 0.0210(7) 0.0035(6) 0.0071(6) 0.0033(6)
C20 0.0395(11) 0.0369(10) 0.0533(12) 0.0226(9) 0.0145(9) 0.0105(9)
C21 0.0159(7) 0.0269(8) 0.0246(8) 0.0021(6) 0.0040(6) 0.0033(6)
C22 0.0228(8) 0.0355(10) 0.0338(9) 0.0084(7) 0.0063(7) 0.0006(7)
C23 0.0249(9) 0.0394(11) 0.0510(12) 0.0097(9) 0.0093(8) -0.0022(8)
C24 0.0263(10) 0.0494(12) 0.0488(12) -0.0010(10) -0.0012(8) -0.0102(9)
C25 0.0327(10) 0.0721(16) 0.0317(10) 0.0068(10) -0.0069(8) -0.0104(10)
C26 0.0245(8) 0.0448(11) 0.0280(9) 0.0089(8) -0.0010(7) -0.0021(8)
C27 0.0258(8) 0.0243(7) 0.0160(7) 0.0045(6) 0.0068(6) 0.0058(6)
C28 0.0246(8) 0.0267(8) 0.0203(7) 0.0062(6) 0.0040(6) 0.0076(6)
C29 0.0349(9) 0.0285(8) 0.0187(7) 0.0048(6) 0.0009(6) 0.0068(7)
C30 0.0467(11) 0.0293(9) 0.0184(7) 0.0045(6) 0.0127(7) 0.0087(8)
C31 0.0344(9) 0.0348(9) 0.0284(9) 0.0053(7) 0.0183(7) 0.0061(8)
C32 0.0247(8) 0.0310(9) 0.0246(8) 0.0050(6) 0.0097(6) 0.0039(7)
C33 0.0239(8) 0.0311(8) 0.0181(7) 0.0070(6) -0.0003(6) -0.0035(7)
C34 0.0344(10) 0.0404(10) 0.0269(9) 0.0120(7) -0.0003(7) 0.0061(8)
C35 0.0452(12) 0.0447(11) 0.0323(10) 0.0178(8) -0.0087(8) 0.0021(9)
C36 0.0461(12) 0.0461(12) 0.0255(9) 0.0168(8) -0.0087(8) -0.0172(9)
C37 0.0423(11) 0.0559(13) 0.0264(9) 0.0147(9) 0.0093(8) -0.0104(10)
C38 0.0301(9) 0.0469(11) 0.0279(9) 0.0133(8) 0.0083(7) 0.0009(8)
C39 0.0175(7) 0.0283(8) 0.0201(7) 0.0082(6) 0.0040(5) 0.0051(6)
C40 0.0211(8) 0.0375(9) 0.0249(8) 0.0037(7) 0.0019(6) 0.0021(7)
C41 0.0176(8) 0.0493(11) 0.0323(9) 0.0099(8) 0.0039(7) 0.0034(8)
C42 0.0251(8) 0.0413(10) 0.0311(9) 0.0146(7) 0.0126(7) 0.0105(7)
C43 0.0312(9) 0.0299(9) 0.0231(8) 0.0077(6) 0.0081(6) 0.0058(7)
C44 0.0223(7) 0.0276(8) 0.0204(7) 0.0088(6) 0.0038(6) 0.0031(6)
C45 0.0163(7) 0.0314(8) 0.0195(7) 0.0058(6) 0.0035(5) 0.0002(6)
C46 0.0269(8) 0.0352(9) 0.0233(8) 0.0071(7) -0.0014(6) 0.0036(7)
C47 0.0315(9) 0.0443(11) 0.0249(8) 0.0032(8) -0.0060(7) 0.0014(8)
C48 0.0303(9) 0.0356(10) 0.0298(9) 0.0016(7) 0.0033(7) -0.0025(8)
C49 0.0342(10) 0.0302(9) 0.0330(9) 0.0097(7) 0.0024(7) 0.0016(8)
C50 0.0242(8) 0.0326(9) 0.0277(8) 0.0103(7) -0.0018(6) 0.0013(7)
C51 0.0511(14) 0.0392(12) 0.0486(13) -0.0030(10) -0.0030(10) -0.0021(10)
C8A 0.0229(18) 0.019(2) 0.0200(13) 0.0019(17) 0.0019(12) 0.0089(16)
C9A 0.0290(12) 0.0271(13) 0.0223(11) 0.0026(9) 0.0036(9) 0.0073(10)
C10A 0.0351(18) 0.0302(15) 0.0282(14) 0.0054(11) 0.0026(13) 0.0126(13)
C11A 0.0460(19) 0.0329(16) 0.0236(13) 0.0052(11) -0.0034(12) 0.0134(14)
C12A 0.0318(14) 0.0309(14) 0.0218(11) 0.0025(10) -0.0048(9) 0.0063(12)
C13A 0.024(2) 0.022(3) 0.0161(17) 0.000(2) 0.0016(14) 0.003(2)
C8 0.031(5) 0.014(4) 0.014(3) -0.001(4) 0.004(3) 0.007(4)
C9 0.028(3) 0.035(3) 0.025(3) 0.007(2) 0.010(2) 0.010(2)
C10 0.023(4) 0.048(5) 0.030(3) 0.013(3) 0.006(3) 0.017(3)
C11 0.037(4) 0.046(4) 0.026(3) 0.012(3) -0.002(3) 0.013(3)
C12 0.040(4) 0.030(3) 0.015(2) 0.007(2) 0.001(2) 0.012(3)
C13 0.020(5) 0.013(6) 0.024(4) -0.002(5) -0.001(4) 0.003(4)
C90 0.051(2) 0.056(3) 0.066(3) 0.022(2) 0.020(2) 0.011(2)
C91 0.044(2) 0.059(5) 0.080(6) 0.036(5) 0.016(3) 0.004(3)
C92 0.064(3) 0.082(3) 0.047(2) 0.0221(19) 0.0281(19) 0.008(2)
C93 0.0321(19) 0.049(3) 0.041(2) 0.020(2) 0.0123(17) 0.008(2)
O1A 0.0550(17) 0.0522(17) 0.0495(16) 0.0157(14) 0.0188(12) 0.0024(14)
O1B 0.051(4) 0.054(4) 0.062(4) 0.019(3) 0.003(3) -0.001(3)
C90B 0.075(8) 0.063(8) 0.063(7) 0.029(6) 0.015(6) -0.013(6)
C91B 0.13(3) 0.050(10) 0.037(7) 0.001(6) -0.004(12) 0.037(14)
C92B 0.045(7) 0.126(15) 0.045(7) 0.006(9) 0.013(6) 0.031(9)
C93B 0.045(7) 0.039(8) 0.091(14) 0.005(7) 0.000(8) 0.009(6)

loop_
_atom_type_symbol
_atom_type_description
_atom_type_scat_dispersion_real
_atom_type_scat_dispersion_imag
_atom_type_scat_source
C C 0.0033 0.0016 'International Tables Vol C Tables 4.2.6.8 and 6.1.1.4'
H H 0.0000 0.0000 'International Tables Vol C Tables 4.2.6.8 and 6.1.1.4'
Cl Cl 0.1484 0.1585 'International Tables Vol C Tables 4.2.6.8 and 6.1.1.4'
N N 0.0061 0.0033 'International Tables Vol C Tables 4.2.6.8 and 6.1.1.4'
O O 0.0106 0.0060 'International Tables Vol C Tables 4.2.6.8 and 6.1.1.4'
P P 0.1023 0.0942 'International Tables Vol C Tables 4.2.6.8 and 6.1.1.4'
Rh Rh -1.1178 0.9187 'International Tables Vol C Tables 4.2.6.8 and 6.1.1.4'

loop_
_geom_angle_atom_site_label_1
_geom_angle_atom_site_label_2
_geom_angle_atom_site_label_3
_geom_angle
_geom_angle_site_symmetry_1
_geom_angle_site_symmetry_3
_geom_angle_publ_flag
C1 Rh1 P1 90.04(5) . . ?
C1 Rh1 N2 75.84(6) . . ?
P1 Rh1 N2 162.16(4) . . ?
C1 Rh1 Cl1 172.96(5) . . ?
P1 Rh1 Cl1 96.268(16) . . ?
N2 Rh1 Cl1 98.53(4) . . ?
C1 Rh1 P3 40.58(5) . . ?
P1 Rh1 P3 130.321(14) . . ?
N2 Rh1 P3 35.47(4) . . ?
Cl1 Rh1 P3 133.365(15) . . ?
N1 P1 C8A 108.68(15) . . ?
N1 P1 C2 103.51(7) . . ?
C8A P1 C2 105.26(15) . . ?
N1 P1 C8 97.8(3) . . ?
C2 P1 C8 98.8(3) . . ?
N1 P1 Rh1 101.52(5) . . ?
C8A P1 Rh1 114.50(12) . . ?
C2 P1 Rh1 122.17(6) . . ?
C8 P1 Rh1 128.0(3) . . ?
N1 P2 C1 107.75(7) . . ?
N1 P2 C27 113.71(7) . . ?
C1 P2 C27 112.10(8) . . ?
N1 P2 C21 102.40(7) . . ?
C1 P2 C21 112.80(8) . . ?
C27 P2 C21 107.77(7) . . ?
N2 P3 C1 101.38(7) . . ?
N2 P3 C39 114.47(7) . . ?
C1 P3 C39 114.82(8) . . ?
N2 P3 C33 114.00(8) . . ?
C1 P3 C33 106.77(8) . . ?
C39 P3 C33 105.41(8) . . ?
N2 P3 Rh1 51.14(5) . . ?
C1 P3 Rh1 50.57(5) . . ?
C39 P3 Rh1 135.98(5) . . ?
C33 P3 Rh1 118.46(6) . . ?
C14 N1 P2 120.62(10) . . ?
C14 N1 P1 124.98(11) . . ?
P2 N1 P1 114.05(8) . . ?
C45 N2 P3 129.51(12) . . ?
C45 N2 Rh1 137.04(11) . . ?
P3 N2 Rh1 93.38(7) . . ?
P2 C1 P3 125.77(9) . . ?
P2 C1 Rh1 99.62(7) . . ?
P3 C1 Rh1 88.85(7) . . ?
P2 C1 H1 110.3(13) . . ?
P3 C1 H1 113.1(12) . . ?
Rh1 C1 H1 116.5(13) . . ?
C3 C2 C7 109.89(15) . . ?
C3 C2 P1 111.63(11) . . ?
C7 C2 P1 106.61(11) . . ?
C3 C2 H2 109.6 . . ?
C7 C2 H2 109.6 . . ?
P1 C2 H2 109.6 . . ?
C2 C3 C4 111.43(14) . . ?
C2 C3 H3A 109.3 . . ?
C4 C3 H3A 109.3 . . ?
C2 C3 H3B 109.3 . . ?
C4 C3 H3B 109.3 . . ?
H3A C3 H3B 108.0 . . ?
C5 C4 C3 110.44(17) . . ?
C5 C4 H4A 109.6 . . ?
C3 C4 H4A 109.6 . . ?
C5 C4 H4B 109.6 . . ?
C3 C4 H4B 109.6 . . ?
H4A C4 H4B 108.1 . . ?
C6 C5 C4 110.76(16) . . ?
C6 C5 H5A 109.5 . . ?
C4 C5 H5A 109.5 . . ?
C6 C5 H5B 109.5 . . ?
C4 C5 H5B 109.5 . . ?
H5A C5 H5B 108.1 . . ?
C5 C6 C7 112.17(17) . . ?
C5 C6 H6A 109.2 . . ?
C7 C6 H6A 109.2 . . ?
C5 C6 H6B 109.2 . . ?
C7 C6 H6B 109.2 . . ?
H6A C6 H6B 107.9 . . ?
C2 C7 C6 112.34(15) . . ?
C2 C7 H7A 109.1 . . ?
C6 C7 H7A 109.1 . . ?
C2 C7 H7B 109.1 . . ?
C6 C7 H7B 109.1 . . ?
H7A C7 H7B 107.9 . . ?
C15 C14 C19 118.97(16) . . ?
C15 C14 N1 120.05(14) . . ?
C19 C14 N1 120.98(14) . . ?
C16 C15 C14 120.07(16) . . ?
C16 C15 H15 120.0 . . ?
C14 C15 H15 120.0 . . ?
C15 C16 C17 121.81(16) . . ?
C15 C16 H16 119.1 . . ?
C17 C16 H16 119.1 . . ?
C18 C17 C16 117.50(17) . . ?
C18 C17 C20 121.39(17) . . ?
C16 C17 C20 121.11(17) . . ?
C19 C18 C17 121.41(16) . . ?
C19 C18 H18 119.3 . . ?
C17 C18 H18 119.3 . . ?
C18 C19 C14 120.22(15) . . ?
C18 C19 H19 119.9 . . ?
C14 C19 H19 119.9 . . ?
C17 C20 H20A 109.5 . . ?
C17 C20 H20B 109.5 . . ?
H20A C20 H20B 109.5 . . ?
C17 C20 H20C 109.5 . . ?
H20A C20 H20C 109.5 . . ?
H20B C20 H20C 109.5 . . ?
C26 C21 C22 118.40(16) . . ?
C26 C21 P2 118.66(13) . . ?
C22 C21 P2 122.60(13) . . ?
C23 C22 C21 120.80(18) . . ?
C23 C22 H22 119.6 . . ?
C21 C22 H22 119.6 . . ?
C24 C23 C22 120.0(2) . . ?
C24 C23 H23 120.0 . . ?
C22 C23 H23 120.0 . . ?
C23 C24 C25 120.21(19) . . ?
C23 C24 H24 119.9 . . ?
C25 C24 H24 119.9 . . ?
C24 C25 C26 120.2(2) . . ?
C24 C25 H25 119.9 . . ?
C26 C25 H25 119.9 . . ?
C21 C26 C25 120.42(19) . . ?
C21 C26 H26 119.8 . . ?
C25 C26 H26 119.8 . . ?
C32 C27 C28 119.31(14) . . ?
C32 C27 P2 121.45(12) . . ?
C28 C27 P2 119.16(12) . . ?
C29 C28 C27 120.12(15) . . ?
C29 C28 H28 119.9 . . ?
C27 C28 H28 119.9 . . ?
C30 C29 C28 120.24(16) . . ?
C30 C29 H29 119.9 . . ?
C28 C29 H29 119.9 . . ?
C29 C30 C31 120.03(15) . . ?
C29 C30 H30 120.0 . . ?
C31 C30 H30 120.0 . . ?
C30 C31 C32 120.24(17) . . ?
C30 C31 H31 119.9 . . ?
C32 C31 H31 119.9 . . ?
C31 C32 C27 120.05(16) . . ?
C31 C32 H32 120.0 . . ?
C27 C32 H32 120.0 . . ?
C34 C33 C38 119.27(17) . . ?
C34 C33 P3 122.91(13) . . ?
C38 C33 P3 117.58(14) . . ?
C33 C34 C35 119.78(19) . . ?
C33 C34 H34 120.1 . . ?
C35 C34 H34 120.1 . . ?
C36 C35 C34 120.5(2) . . ?
C36 C35 H35 119.8 . . ?
C34 C35 H35 119.8 . . ?
C35 C36 C37 120.31(18) . . ?
C35 C36 H36 119.8 . . ?
C37 C36 H36 119.8 . . ?
C36 C37 C38 120.3(2) . . ?
C36 C37 H37 119.9 . . ?
C38 C37 H37 119.9 . . ?
C37 C38 C33 119.9(2) . . ?
C37 C38 H38 120.1 . . ?
C33 C38 H38 120.1 . . ?
C44 C39 C40 119.49(15) . . ?
C44 C39 P3 120.12(12) . . ?
C40 C39 P3 120.39(12) . . ?
C41 C40 C39 120.34(16) . . ?
C41 C40 H40 119.8 . . ?
C39 C40 H40 119.8 . . ?
C42 C41 C40 119.91(16) . . ?
C42 C41 H41 120.0 . . ?
C40 C41 H41 120.0 . . ?
C43 C42 C41 120.08(16) . . ?
C43 C42 H42 120.0 . . ?
C41 C42 H42 120.0 . . ?
C42 C43 C44 120.40(16) . . ?
C42 C43 H43 119.8 . . ?
C44 C43 H43 119.8 . . ?
C39 C44 C43 119.74(15) . . ?
C39 C44 H44 120.1 . . ?
C43 C44 H44 120.1 . . ?
C50 C45 N2 124.01(15) . . ?
C50 C45 C46 118.17(16) . . ?
N2 C45 C46 117.78(16) . . ?
C47 C46 C45 120.37(18) . . ?
C47 C46 H46 119.8 . . ?
C45 C46 H46 119.8 . . ?
C46 C47 C48 121.72(17) . . ?
C46 C47 H47 119.1 . . ?
C48 C47 H47 119.1 . . ?
C49 C48 C47 117.65(17) . . ?
C49 C48 C51 121.1(2) . . ?
C47 C48 C51 121.27(18) . . ?
C50 C49 C48 121.36(18) . . ?
C50 C49 H49 119.3 . . ?
C48 C49 H49 119.3 . . ?
C49 C50 C45 120.69(16) . . ?
C49 C50 H50 119.7 . . ?
C45 C50 H50 119.7 . . ?
C48 C51 H51A 109.5 . . ?
C48 C51 H51B 109.5 . . ?
H51A C51 H51B 109.5 . . ?
C48 C51 H51C 109.5 . . ?
H51A C51 H51C 109.5 . . ?
H51B C51 H51C 109.5 . . ?
C9A C8A C13A 111.3(4) . . ?
C9A C8A P1 118.9(3) . . ?
C13A C8A P1 112.9(4) . . ?
C9A C8A H8A 103.9 . . ?
C13A C8A H8A 103.9 . . ?
P1 C8A H8A 103.9 . . ?
C10A C9A C8A 110.1(3) . . ?
C10A C9A H9AA 109.6 . . ?
C8A C9A H9AA 109.6 . . ?
C10A C9A H9AB 109.6 . . ?
C8A C9A H9AB 109.6 . . ?
H9AA C9A H9AB 108.2 . . ?
C11A C10A C9A 111.4(2) . . ?
C11A C10A H10A 109.3 . . ?
C9A C10A H10A 109.3 . . ?
C11A C10A H10B 109.3 . . ?
C9A C10A H10B 109.3 . . ?
H10A C10A H10B 108.0 . . ?
C12A C11A C10A 110.9(3) . . ?
C12A C11A H11A 109.5 . . ?
C10A C11A H11A 109.5 . . ?
C12A C11A H11B 109.5 . . ?
C10A C11A H11B 109.5 . . ?
H11A C11A H11B 108.0 . . ?
C11A C12A C13A 111.3(3) . . ?
C11A C12A H12A 109.4 . . ?
C13A C12A H12A 109.4 . . ?
C11A C12A H12B 109.4 . . ?
C13A C12A H12B 109.4 . . ?
H12A C12A H12B 108.0 . . ?
C12A C13A C8A 110.7(6) . . ?
C12A C13A H13A 109.5 . . ?
C8A C13A H13A 109.5 . . ?
C12A C13A H13B 109.5 . . ?
C8A C13A H13B 109.5 . . ?
H13A C13A H13B 108.1 . . ?
C9 C8 C13 110.9(10) . . ?
C9 C8 P1 114.2(7) . . ?
C13 C8 P1 104.7(9) . . ?
C9 C8 H8 109.0 . . ?
C13 C8 H8 109.0 . . ?
P1 C8 H8 109.0 . . ?
C8 C9 C10 110.6(7) . . ?
C8 C9 H9A 109.5 . . ?
C10 C9 H9A 109.5 . . ?
C8 C9 H9B 109.5 . . ?
C10 C9 H9B 109.5 . . ?
H9A C9 H9B 108.1 . . ?
C9 C10 C11 110.7(6) . . ?
C9 C10 H10C 109.5 . . ?
C11 C10 H10C 109.5 . . ?
C9 C10 H10D 109.5 . . ?
C11 C10 H10D 109.5 . . ?
H10C C10 H10D 108.1 . . ?
C12 C11 C10 112.1(6) . . ?
C12 C11 H11C 109.2 . . ?
C10 C11 H11C 109.2 . . ?
C12 C11 H11D 109.2 . . ?
C10 C11 H11D 109.2 . . ?
H11C C11 H11D 107.9 . . ?
C11 C12 C13 111.2(9) . . ?
C11 C12 H12C 109.4 . . ?
C13 C12 H12C 109.4 . . ?
C11 C12 H12D 109.4 . . ?
C13 C12 H12D 109.4 . . ?
H12C C12 H12D 108.0 . . ?
C12 C13 C8 111.3(12) . . ?
C12 C13 H13C 109.4 . . ?
C8 C13 H13C 109.4 . . ?
C12 C13 H13D 109.4 . . ?
C8 C13 H13D 109.4 . . ?
H13C C13 H13D 108.0 . . ?
C91 C90 C93 100.4(6) . . ?
C91 C90 H90A 111.7 . . ?
C93 C90 H90A 111.7 . . ?
C91 C90 H90B 111.7 . . ?
C93 C90 H90B 111.7 . . ?
H90A C90 H90B 109.5 . . ?
C92 C91 C90 104.5(6) . . ?
C92 C91 H91A 110.8 . . ?
C90 C91 H91A 110.8 . . ?
C92 C91 H91B 110.8 . . ?
C90 C91 H91B 110.8 . . ?
H91A C91 H91B 108.9 . . ?
O1A C92 C91 107.6(4) . . ?
O1A C92 H92A 110.2 . . ?
C91 C92 H92A 110.2 . . ?
O1A C92 H92B 110.2 . . ?
C91 C92 H92B 110.2 . . ?
H92A C92 H92B 108.5 . . ?
O1A C93 C90 107.5(4) . . ?
O1A C93 H93A 110.2 . . ?
C90 C93 H93A 110.2 . . ?
O1A C93 H93B 110.2 . . ?
C90 C93 H93B 110.2 . . ?
H93A C93 H93B 108.5 . . ?
C93 O1A C92 107.7(3) . . ?
C90B O1B C93B 109.2(13) . . ?
O1B C90B C91B 109.4(18) . . ?
O1B C90B H90C 109.8 . . ?
C91B C90B H90C 109.8 . . ?
O1B C90B H90D 109.8 . . ?
C91B C90B H90D 109.8 . . ?
H90C C90B H90D 108.2 . . ?
C90B C91B C92B 96.6(18) . . ?
C90B C91B H91C 112.4 . . ?
C92B C91B H91C 112.4 . . ?
C90B C91B H91D 112.4 . . ?
C92B C91B H91D 112.4 . . ?
H91C C91B H91D 110.0 . . ?
C93B C92B C91B 102.0(14) . . ?
C93B C92B H92C 111.4 . . ?
C91B C92B H92C 111.4 . . ?
C93B C92B H92D 111.4 . . ?
C91B C92B H92D 111.4 . . ?
H92C C92B H92D 109.2 . . ?
O1B C93B C92B 109.0(15) . . ?
O1B C93B H93C 109.9 . . ?
C92B C93B H93C 109.9 . . ?
O1B C93B H93D 109.9 . . ?
C92B C93B H93D 109.9 . . ?
H93C C93B H93D 108.3 . . ?

loop_
_geom_bond_atom_site_label_1
_geom_bond_atom_site_label_2
_geom_bond_distance
_geom_bond_site_symmetry_2
_geom_bond_publ_flag
Rh1 C1 2.1176(15) . ?
Rh1 P1 2.1357(5) . ?
Rh1 N2 2.1383(14) . ?
Rh1 Cl1 2.3762(4) . ?
Rh1 P3 2.7410(4) . ?
P1 N1 1.7667(14) . ?
P1 C8A 1.829(5) . ?
P1 C2 1.8552(15) . ?
P1 C8 1.915(12) . ?
P2 N1 1.6786(14) . ?
P2 C1 1.7320(17) . ?
P2 C27 1.8005(15) . ?
P2 C21 1.8204(16) . ?
P3 N2 1.5934(14) . ?
P3 C1 1.7833(17) . ?
P3 C39 1.8045(16) . ?
P3 C33 1.8186(17) . ?
N1 C14 1.442(2) . ?
N2 C45 1.401(2) . ?
C1 H1 0.96(2) . ?
C2 C3 1.528(2) . ?
C2 C7 1.530(2) . ?
C2 H2 1.0000 . ?
C3 C4 1.535(2) . ?
C3 H3A 0.9900 . ?
C3 H3B 0.9900 . ?
C4 C5 1.527(3) . ?
C4 H4A 0.9900 . ?
C4 H4B 0.9900 . ?
C5 C6 1.509(3) . ?
C5 H5A 0.9900 . ?
C5 H5B 0.9900 . ?
C6 C7 1.533(2) . ?
C6 H6A 0.9900 . ?
C6 H6B 0.9900 . ?
C7 H7A 0.9900 . ?
C7 H7B 0.9900 . ?
C14 C15 1.392(2) . ?
C14 C19 1.393(2) . ?
C15 C16 1.382(3) . ?
C15 H15 0.9500 . ?
C16 C17 1.393(3) . ?
C16 H16 0.9500 . ?
C17 C18 1.393(3) . ?
C17 C20 1.509(3) . ?
C18 C19 1.387(3) . ?
C18 H18 0.9500 . ?
C19 H19 0.9500 . ?
C20 H20A 0.9800 . ?
C20 H20B 0.9800 . ?
C20 H20C 0.9800 . ?
C21 C26 1.388(2) . ?
C21 C22 1.399(2) . ?
C22 C23 1.388(3) . ?
C22 H22 0.9500 . ?
C23 C24 1.372(3) . ?
C23 H23 0.9500 . ?
C24 C25 1.379(3) . ?
C24 H24 0.9500 . ?
C25 C26 1.394(3) . ?
C25 H25 0.9500 . ?
C26 H26 0.9500 . ?
C27 C32 1.395(2) . ?
C27 C28 1.400(2) . ?
C28 C29 1.386(2) . ?
C28 H28 0.9500 . ?
C29 C30 1.385(3) . ?
C29 H29 0.9500 . ?
C30 C31 1.386(3) . ?
C30 H30 0.9500 . ?
C31 C32 1.390(2) . ?
C31 H31 0.9500 . ?
C32 H32 0.9500 . ?
C33 C34 1.390(3) . ?
C33 C38 1.398(2) . ?
C34 C35 1.393(3) . ?
C34 H34 0.9500 . ?
C35 C36 1.368(3) . ?
C35 H35 0.9500 . ?
C36 C37 1.375(3) . ?
C36 H36 0.9500 . ?
C37 C38 1.388(3) . ?
C37 H37 0.9500 . ?
C38 H38 0.9500 . ?
C39 C44 1.392(2) . ?
C39 C40 1.394(2) . ?
C40 C41 1.386(2) . ?
C40 H40 0.9500 . ?
C41 C42 1.385(3) . ?
C41 H41 0.9500 . ?
C42 C43 1.381(3) . ?
C42 H42 0.9500 . ?
C43 C44 1.392(2) . ?
C43 H43 0.9500 . ?
C44 H44 0.9500 . ?
C45 C50 1.388(2) . ?
C45 C46 1.402(2) . ?
C46 C47 1.380(3) . ?
C46 H46 0.9500 . ?
C47 C48 1.389(3) . ?
C47 H47 0.9500 . ?
C48 C49 1.388(3) . ?
C48 C51 1.506(3) . ?
C49 C50 1.388(2) . ?
C49 H49 0.9500 . ?
C50 H50 0.9500 . ?
C51 H51A 0.9800 . ?
C51 H51B 0.9800 . ?
C51 H51C 0.9800 . ?
C8A C9A 1.535(5) . ?
C8A C13A 1.543(9) . ?
C8A H8A 1.0000 . ?
C9A C10A 1.535(4) . ?
C9A H9AA 0.9900 . ?
C9A H9AB 0.9900 . ?
C10A C11A 1.524(4) . ?
C10A H10A 0.9900 . ?
C10A H10B 0.9900 . ?
C11A C12A 1.518(4) . ?
C11A H11A 0.9900 . ?
C11A H11B 0.9900 . ?
C12A C13A 1.527(9) . ?
C12A H12A 0.9900 . ?
C12A H12B 0.9900 . ?
C13A H13A 0.9900 . ?
C13A H13B 0.9900 . ?
C8 C9 1.497(13) . ?
C8 C13 1.54(2) . ?
C8 H8 1.0000 . ?
C9 C10 1.523(10) . ?
C9 H9A 0.9900 . ?
C9 H9B 0.9900 . ?
C10 C11 1.535(10) . ?
C10 H10C 0.9900 . ?
C10 H10D 0.9900 . ?
C11 C12 1.497(10) . ?
C11 H11C 0.9900 . ?
C11 H11D 0.9900 . ?
C12 C13 1.53(2) . ?
C12 H12C 0.9900 . ?
C12 H12D 0.9900 . ?
C13 H13C 0.9900 . ?
C13 H13D 0.9900 . ?
C90 C91 1.502(10) . ?
C90 C93 1.506(8) . ?
C90 H90A 0.9900 . ?
C90 H90B 0.9900 . ?
C91 C92 1.451(12) . ?
C91 H91A 0.9900 . ?
C91 H91B 0.9900 . ?
C92 O1A 1.438(5) . ?
C92 H92A 0.9900 . ?
C92 H92B 0.9900 . ?
C93 O1A 1.410(6) . ?
C93 H93A 0.9900 . ?
C93 H93B 0.9900 . ?
O1B C90B 1.39(2) . ?
O1B C93B 1.418(18) . ?
C90B C91B 1.59(3) . ?
C90B H90C 0.9900 . ?
C90B H90D 0.9900 . ?
C91B C92B 1.63(4) . ?
C91B H91C 0.9900 . ?
C91B H91D 0.9900 . ?
C92B C93B 1.44(3) . ?
C92B H92C 0.9900 . ?
C92B H92D 0.9900 . ?
C93B H93C 0.9900 . ?
C93B H93D 0.9900 . ?

loop_
_geom_torsion_atom_site_label_1
_geom_torsion_atom_site_label_2
_geom_torsion_atom_site_label_3
_geom_torsion_atom_site_label_4
_geom_torsion
_geom_torsion_site_symmetry_1
_geom_torsion_site_symmetry_2
_geom_torsion_site_symmetry_3
_geom_torsion_site_symmetry_4
_geom_torsion_publ_flag
C1 P2 N1 C14 161.74(12) . . . . ?
C27 P2 N1 C14 -73.37(13) . . . . ?
C21 P2 N1 C14 42.59(13) . . . . ?
C1 P2 N1 P1 -24.69(10) . . . . ?
C27 P2 N1 P1 100.20(9) . . . . ?
C21 P2 N1 P1 -143.84(8) . . . . ?
C8A P1 N1 C14 41.19(19) . . . . ?
C2 P1 N1 C14 -70.34(13) . . . . ?
C8 P1 N1 C14 30.8(3) . . . . ?
Rh1 P1 N1 C14 162.23(11) . . . . ?
C8A P1 N1 P2 -132.06(15) . . . . ?
C2 P1 N1 P2 116.41(8) . . . . ?
C8 P1 N1 P2 -142.5(3) . . . . ?
Rh1 P1 N1 P2 -11.02(8) . . . . ?
C1 P3 N2 C45 176.51(14) . . . . ?
C39 P3 N2 C45 52.30(17) . . . . ?
C33 P3 N2 C45 -69.18(16) . . . . ?
Rh1 P3 N2 C45 -177.31(18) . . . . ?
C1 P3 N2 Rh1 -6.18(7) . . . . ?
C39 P3 N2 Rh1 -130.39(7) . . . . ?
C33 P3 N2 Rh1 108.13(8) . . . . ?
N1 P2 C1 P3 143.50(10) . . . . ?
C27 P2 C1 P3 17.66(13) . . . . ?
C21 P2 C1 P3 -104.22(11) . . . . ?
N1 P2 C1 Rh1 47.93(8) . . . . ?
C27 P2 C1 Rh1 -77.92(8) . . . . ?
C21 P2 C1 Rh1 160.21(6) . . . . ?
N2 P3 C1 P2 -94.81(11) . . . . ?
C39 P3 C1 P2 29.15(13) . . . . ?
C33 P3 C1 P2 145.58(10) . . . . ?
Rh1 P3 C1 P2 -101.05(11) . . . . ?
N2 P3 C1 Rh1 6.24(7) . . . . ?
C39 P3 C1 Rh1 130.20(6) . . . . ?
C33 P3 C1 Rh1 -113.37(7) . . . . ?
N1 P1 C2 C3 -57.89(14) . . . . ?
C8A P1 C2 C3 -171.91(18) . . . . ?
C8 P1 C2 C3 -158.2(3) . . . . ?
Rh1 P1 C2 C3 55.30(14) . . . . ?
N1 P1 C2 C7 -177.91(13) . . . . ?
C8A P1 C2 C7 68.07(19) . . . . ?
C8 P1 C2 C7 81.8(3) . . . . ?
Rh1 P1 C2 C7 -64.72(14) . . . . ?
C7 C2 C3 C4 -56.1(2) . . . . ?
P1 C2 C3 C4 -174.14(14) . . . . ?
C2 C3 C4 C5 58.2(2) . . . . ?
C3 C4 C5 C6 -56.8(2) . . . . ?
C4 C5 C6 C7 54.8(2) . . . . ?
C3 C2 C7 C6 53.6(2) . . . . ?
P1 C2 C7 C6 174.70(16) . . . . ?
C5 C6 C7 C2 -53.8(3) . . . . ?
P2 N1 C14 C15 69.09(18) . . . . ?
P1 N1 C14 C15 -103.74(16) . . . . ?
P2 N1 C14 C19 -110.56(15) . . . . ?
P1 N1 C14 C19 76.60(18) . . . . ?
C19 C14 C15 C16 0.6(3) . . . . ?
N1 C14 C15 C16 -179.11(16) . . . . ?
C14 C15 C16 C17 -0.7(3) . . . . ?
C15 C16 C17 C18 -0.3(3) . . . . ?
C15 C16 C17 C20 179.14(18) . . . . ?
C16 C17 C18 C19 1.5(3) . . . . ?
C20 C17 C18 C19 -178.03(17) . . . . ?
C17 C18 C19 C14 -1.6(3) . . . . ?
C15 C14 C19 C18 0.5(2) . . . . ?
N1 C14 C19 C18 -179.80(15) . . . . ?
N1 P2 C21 C26 102.07(15) . . . . ?
C1 P2 C21 C26 -13.46(17) . . . . ?
C27 P2 C21 C26 -137.74(14) . . . . ?
N1 P2 C21 C22 -71.01(15) . . . . ?
C1 P2 C21 C22 173.46(14) . . . . ?
C27 P2 C21 C22 49.17(16) . . . . ?
C26 C21 C22 C23 -0.8(3) . . . . ?
P2 C21 C22 C23 172.33(15) . . . . ?
C21 C22 C23 C24 0.1(3) . . . . ?
C22 C23 C24 C25 0.3(3) . . . . ?
C23 C24 C25 C26 0.0(4) . . . . ?
C22 C21 C26 C25 1.1(3) . . . . ?
P2 C21 C26 C25 -172.32(17) . . . . ?
C24 C25 C26 C21 -0.7(4) . . . . ?
N1 P2 C27 C32 129.16(14) . . . . ?
C1 P2 C27 C32 -108.32(15) . . . . ?
C21 P2 C27 C32 16.39(17) . . . . ?
N1 P2 C27 C28 -53.97(16) . . . . ?
C1 P2 C27 C28 68.55(15) . . . . ?
C21 P2 C27 C28 -166.74(13) . . . . ?
C32 C27 C28 C29 -0.9(3) . . . . ?
P2 C27 C28 C29 -177.84(13) . . . . ?
C27 C28 C29 C30 0.2(3) . . . . ?
C28 C29 C30 C31 0.6(3) . . . . ?
C29 C30 C31 C32 -0.7(3) . . . . ?
C30 C31 C32 C27 0.0(3) . . . . ?
C28 C27 C32 C31 0.8(3) . . . . ?
P2 C27 C32 C31 177.63(14) . . . . ?
N2 P3 C33 C34 119.99(15) . . . . ?
C1 P3 C33 C34 -128.93(15) . . . . ?
C39 P3 C33 C34 -6.39(17) . . . . ?
Rh1 P3 C33 C34 177.32(13) . . . . ?
N2 P3 C33 C38 -54.38(16) . . . . ?
C1 P3 C33 C38 56.71(16) . . . . ?
C39 P3 C33 C38 179.24(14) . . . . ?
Rh1 P3 C33 C38 2.95(16) . . . . ?
C38 C33 C34 C35 -0.6(3) . . . . ?
P3 C33 C34 C35 -174.89(15) . . . . ?
C33 C34 C35 C36 0.0(3) . . . . ?
C34 C35 C36 C37 0.5(3) . . . . ?
C35 C36 C37 C38 -0.4(3) . . . . ?
C36 C37 C38 C33 -0.3(3) . . . . ?
C34 C33 C38 C37 0.8(3) . . . . ?
P3 C33 C38 C37 175.34(15) . . . . ?
N2 P3 C39 C44 -5.69(17) . . . . ?
C1 P3 C39 C44 -122.40(14) . . . . ?
C33 P3 C39 C44 120.40(14) . . . . ?
Rh1 P3 C39 C44 -64.30(17) . . . . ?
N2 P3 C39 C40 174.20(14) . . . . ?
C1 P3 C39 C40 57.49(17) . . . . ?
C33 P3 C39 C40 -59.71(16) . . . . ?
Rh1 P3 C39 C40 115.59(14) . . . . ?
C44 C39 C40 C41 -1.9(3) . . . . ?
P3 C39 C40 C41 178.23(15) . . . . ?
C39 C40 C41 C42 0.2(3) . . . . ?
C40 C41 C42 C43 1.6(3) . . . . ?
C41 C42 C43 C44 -1.8(3) . . . . ?
C40 C39 C44 C43 1.7(3) . . . . ?
P3 C39 C44 C43 -178.36(13) . . . . ?
C42 C43 C44 C39 0.1(3) . . . . ?
P3 N2 C45 C50 27.8(2) . . . . ?
Rh1 N2 C45 C50 -148.25(14) . . . . ?
P3 N2 C45 C46 -149.76(14) . . . . ?
Rh1 N2 C45 C46 34.2(2) . . . . ?
C50 C45 C46 C47 -1.9(3) . . . . ?
N2 C45 C46 C47 175.80(16) . . . . ?
C45 C46 C47 C48 0.0(3) . . . . ?
C46 C47 C48 C49 1.5(3) . . . . ?
C46 C47 C48 C51 -178.7(2) . . . . ?
C47 C48 C49 C50 -1.2(3) . . . . ?
C51 C48 C49 C50 179.1(2) . . . . ?
C48 C49 C50 C45 -0.7(3) . . . . ?
N2 C45 C50 C49 -175.31(16) . . . . ?
C46 C45 C50 C49 2.3(3) . . . . ?
N1 P1 C8A C9A -68.4(3) . . . . ?
C2 P1 C8A C9A 42.0(3) . . . . ?
Rh1 P1 C8A C9A 178.9(2) . . . . ?
N1 P1 C8A C13A 64.7(3) . . . . ?
C2 P1 C8A C13A 175.1(3) . . . . ?
Rh1 P1 C8A C13A -47.9(4) . . . . ?
C13A C8A C9A C10A 55.5(5) . . . . ?
P1 C8A C9A C10A -170.6(3) . . . . ?
C8A C9A C10A C11A -56.3(4) . . . . ?
C9A C10A C11A C12A 57.0(4) . . . . ?
C10A C11A C12A C13A -56.6(5) . . . . ?
C11A C12A C13A C8A 55.8(5) . . . . ?
C9A C8A C13A C12A -55.5(5) . . . . ?
P1 C8A C13A C12A 167.7(3) . . . . ?
C13 C8 C9 C10 -57.5(11) . . . . ?
P1 C8 C9 C10 -175.5(5) . . . . ?
C8 C9 C10 C11 56.9(9) . . . . ?
C9 C10 C11 C12 -55.5(9) . . . . ?
C10 C11 C12 C13 54.1(10) . . . . ?
C11 C12 C13 C8 -54.1(12) . . . . ?
C9 C8 C13 C12 56.2(13) . . . . ?
P1 C8 C13 C12 179.8(9) . . . . ?
C93 C90 C91 C92 -34.0(9) . . . . ?
C90 C91 C92 O1A 26.2(9) . . . . ?
C91 C90 C93 O1A 30.9(7) . . . . ?
C90 C93 O1A C92 -16.0(6) . . . . ?
C91 C92 O1A C93 -6.5(7) . . . . ?
C93B O1B C90B C91B 3(2) . . . . ?
O1B C90B C91B C92B -23(2) . . . . ?
C90B C91B C92B C93B 34(2) . . . . ?
C90B O1B C93B C92B 22(2) . . . . ?
C91B C92B C93B O1B -36(2) . . . . ?
